data_2214738
loop_
_publ_author_name
'Muhammad Zia-ul-Haq'
'Arshad Munir'
'Ghulam Qadeer'
'Nasim Hasan Rama'
'Wai-Yeung Wong'

_publ_section_title 2-[(1<i>E</i>,4<i>E</i>)-4-(2-Methoxyphenyl)-3<i>H</i>-benzo[<i>b</i>][1,5]diazepin-2-yl]phenol
_journal_coeditor_code HK2294
_journal_issue 8
_journal_name_full 'Acta Crystallographica Section E'
_journal_page_first o3600
_journal_page_last o3600
_journal_paper_doi 10.1107/S1600536807034824
_journal_volume 63
_journal_year 2007
_chemical_formula_iupac 'C22 H18 N2 O2'
_chemical_formula_moiety 'C22 H18 N2 O2'
_chemical_formula_sum 'C22 H18 N2 O2'
_chemical_formula_weight 342.38
_chemical_melting_point 439.0(10)
_chemical_name_systematic
;
2-[(1E,4E)-4-(2-Methoxyphenyl)-3H-benzo[b][1,5]diazepin-2-yl]phenol
;
_space_group_IT_number 14
_symmetry_cell_setting monoclinic
_symmetry_space_group_name_Hall '-P 2ybc'
_symmetry_space_group_name_H-M 'P 1 21/c 1'
_atom_sites_solution_hydrogens geom
_atom_sites_solution_primary direct
_atom_sites_solution_secondary difmap
_audit_creation_method SHELXL97
_cell_angle_alpha 90.00
_cell_angle_beta 91.3050(10)
_cell_angle_gamma 90.00
_cell_formula_units_Z 8
_cell_length_a 14.3963(6)
_cell_length_b 19.0230(8)
_cell_length_c 12.7651(6)
_cell_measurement_reflns_used 2164
_cell_measurement_temperature 298(2)
_cell_measurement_theta_max 27.5
_cell_measurement_theta_min 2.1
_cell_volume 3495.0(3)
_computing_cell_refinement 'SAINT (Bruker, 1999)'
_computing_data_collection 'SMART (Bruker, 1998)'
_computing_data_reduction SAINT
_computing_molecular_graphics 'SHELXTL (Bruker, 1999)'
_computing_publication_material SHELXTL
_computing_structure_refinement 'SHELXL97 (Sheldrick, 1997)'
_computing_structure_solution 'SHELXS97 (Sheldrick, 1997)'
_diffrn_ambient_temperature 298(2)
_diffrn_measured_fraction_theta_full 0.995
_diffrn_measured_fraction_theta_max 0.995
_diffrn_measurement_device_type 'Bruker SMART CCD area-detector'
_diffrn_measurement_method '\w and \f'
_diffrn_radiation_monochromator graphite
_diffrn_radiation_source 'fine-focus sealed tube'
_diffrn_radiation_type MoK\a
_diffrn_radiation_wavelength 0.71073
_diffrn_reflns_av_R_equivalents 0.0214
_diffrn_reflns_av_sigmaI/netI 0.0280
_diffrn_reflns_limit_h_max 19
_diffrn_reflns_limit_h_min -18
_diffrn_reflns_limit_k_max 24
_diffrn_reflns_limit_k_min -21
_diffrn_reflns_limit_l_max 16
_diffrn_reflns_limit_l_min -9
_diffrn_reflns_number 21496
_diffrn_reflns_theta_full 28.27
_diffrn_reflns_theta_max 28.27
_diffrn_reflns_theta_min 2.36
_diffrn_standards_number 0
_exptl_absorpt_coefficient_mu 0.084
_exptl_absorpt_correction_T_max 0.977
_exptl_absorpt_correction_T_min 0.924
_exptl_absorpt_correction_type multi-scan
_exptl_absorpt_process_details '(SADABS; Sheldrick, 1996)'
_exptl_crystal_colour yellow
_exptl_crystal_density_diffrn 1.301
_exptl_crystal_density_method 'not measured'
_exptl_crystal_description block
_exptl_crystal_F_000 1440
_exptl_crystal_size_max 0.32
_exptl_crystal_size_mid 0.28
_exptl_crystal_size_min 0.26
_refine_diff_density_max 0.170
_refine_diff_density_min -0.186
_refine_ls_extinction_method none
_refine_ls_goodness_of_fit_ref 0.998
_refine_ls_hydrogen_treatment mixed
_refine_ls_matrix_type full
_refine_ls_number_parameters 477
_refine_ls_number_reflns 8356
_refine_ls_number_restraints 0
_refine_ls_restrained_S_all 0.998
_refine_ls_R_factor_all 0.0700
_refine_ls_R_factor_gt 0.0415
_refine_ls_shift/su_max 0.000
_refine_ls_shift/su_mean 0.000
_refine_ls_structure_factor_coef Fsqd
_refine_ls_weighting_details 'calc w = 1/[\s^2^(Fo^2^)+(0.0559P)^2^+0.4964P] where P=(Fo^2^+2Fc^2^)/3'
_refine_ls_weighting_scheme calc
_refine_ls_wR_factor_gt 0.1025
_refine_ls_wR_factor_ref 0.1199
_reflns_number_gt 5640
_reflns_number_total 8356
_reflns_threshold_expression I>2\s(I)
_cod_data_source_file hk2294.cif
_cod_data_source_block I
_cod_original_sg_symbol_H-M 'P 21/c'
_cod_database_code 2214738
_cod_database_fobs_code 2214738

loop_
_symmetry_equiv_pos_as_xyz
'x, y, z'
'-x, y+1/2, -z+1/2'
'-x, -y, -z'
'x, -y-1/2, z-1/2'

loop_
_atom_site_type_symbol
_atom_site_label
_atom_site_fract_x
_atom_site_fract_y
_atom_site_fract_z
_atom_site_U_iso_or_equiv
_atom_site_adp_type
_atom_site_calc_flag
_atom_site_refinement_flags
_atom_site_occupancy
O O1 -0.03830(7) 0.34099(6) 0.70821(9) 0.0648(3) Uani d . 1
O O2 0.41848(8) 0.44392(7) 0.86472(11) 0.0692(3) Uani d . 1
H H2 0.4019(15) 0.4151(11) 0.8062(18) 0.098(7) Uiso d . 1
O O3 0.02097(8) 0.52556(7) 0.61006(10) 0.0640(3) Uani d . 1
H H3 0.0736(15) 0.5167(11) 0.5662(16) 0.093(7) Uiso d . 1
O O4 0.43830(8) 0.65133(7) 0.77294(10) 0.0718(3) Uani d . 1
N N1 0.19680(7) 0.25092(6) 0.69141(9) 0.0428(3) Uani d . 1
N N2 0.32563(8) 0.37444(6) 0.72447(9) 0.0443(3) Uani d . 1
N N3 0.35974(8) 0.60184(6) 0.48265(10) 0.0474(3) Uani d . 1
N N4 0.18993(7) 0.52098(5) 0.54442(9) 0.0420(3) Uani d . 1
C C1 -0.12668(13) 0.37289(13) 0.69734(18) 0.0980(7) Uani d . 1
H H1A -0.1286 0.4016 0.6355 0.147 Uiso calc R 1
H H1B -0.1379 0.4016 0.7576 0.147 Uiso calc R 1
H H1C -0.1736 0.3371 0.6916 0.147 Uiso calc R 1
C C2 -0.02081(9) 0.29743(7) 0.79152(11) 0.0461(3) Uani d . 1
C C3 -0.08829(10) 0.27298(9) 0.85813(13) 0.0585(4) Uani d . 1
H H3A -0.1497 0.2874 0.8489 0.070 Uiso calc R 1
C C4 -0.06431(12) 0.22745(9) 0.93786(13) 0.0616(4) Uani d . 1
H H4A -0.1099 0.2115 0.9825 0.074 Uiso calc R 1
C C5 0.02575(12) 0.20512(8) 0.95271(12) 0.0578(4) Uani d . 1
H H5A 0.0414 0.1747 1.0074 0.069 Uiso calc R 1
C C6 0.09268(10) 0.22841(7) 0.88528(11) 0.0477(3) Uani d . 1
H H6A 0.1535 0.2127 0.8943 0.057 Uiso calc R 1
C C7 0.07119(9) 0.27470(6) 0.80432(10) 0.0398(3) Uani d . 1
C C8 0.14392(8) 0.29780(7) 0.73142(10) 0.0396(3) Uani d . 1
C C9 0.15782(9) 0.37523(7) 0.71038(11) 0.0433(3) Uani d . 1
H H9A 0.1612 0.3841 0.6357 0.052 Uiso calc R 1
H H9B 0.1071 0.4025 0.7382 0.052 Uiso calc R 1
C C10 0.24804(9) 0.39396(6) 0.76502(11) 0.0417(3) Uani d . 1
C C11 0.32698(9) 0.32981(7) 0.63671(10) 0.0419(3) Uani d . 1
C C12 0.26806(8) 0.27080(7) 0.62375(10) 0.0410(3) Uani d . 1
C C13 0.28398(10) 0.22507(8) 0.53994(12) 0.0508(3) Uani d . 1
H H13A 0.2489 0.1842 0.5336 0.061 Uiso calc R 1
C C14 0.35000(10) 0.23924(9) 0.46712(12) 0.0578(4) Uani d . 1
H H14A 0.3571 0.2096 0.4100 0.069 Uiso calc R 1
C C15 0.40615(10) 0.29817(9) 0.47921(12) 0.0574(4) Uani d . 1
H H15A 0.4503 0.3084 0.4294 0.069 Uiso calc R 1
C C16 0.39664(9) 0.34117(8) 0.56410(12) 0.0503(3) Uani d . 1
H H16A 0.4373 0.3787 0.5737 0.060 Uiso calc R 1
C C17 0.25098(10) 0.43259(7) 0.86479(11) 0.0462(3) Uani d . 1
C C18 0.33617(11) 0.45524(8) 0.91028(13) 0.0543(4) Uani d . 1
C C19 0.33710(14) 0.49073(9) 1.00579(14) 0.0688(5) Uani d . 1
H H19A 0.3932 0.5064 1.0349 0.083 Uiso calc R 1
C C20 0.25624(16) 0.50274(9) 1.05710(15) 0.0743(5) Uani d . 1
H H20A 0.2580 0.5261 1.1211 0.089 Uiso calc R 1
C C21 0.17215(15) 0.48061(9) 1.01487(14) 0.0705(5) Uani d . 1
H H21A 0.1174 0.4888 1.0502 0.085 Uiso calc R 1
C C22 0.16991(12) 0.44620(8) 0.91974(13) 0.0578(4) Uani d . 1
H H22A 0.1130 0.4317 0.8914 0.069 Uiso calc R 1
C C23 0.49355(14) 0.66690(13) 0.86386(16) 0.0896(7) Uani d . 1
H H23A 0.5130 0.6239 0.8969 0.134 Uiso calc R 1
H H23B 0.4577 0.6940 0.9118 0.134 Uiso calc R 1
H H23C 0.5472 0.6933 0.8441 0.134 Uiso calc R 1
C C24 0.40327(10) 0.70542(8) 0.71426(14) 0.0559(4) Uani d . 1
C C25 0.40935(12) 0.77638(10) 0.74391(17) 0.0764(6) Uani d . 1
H H25A 0.4365 0.7888 0.8081 0.092 Uiso calc R 1
C C26 0.37478(14) 0.82749(10) 0.6770(2) 0.0852(6) Uani d . 1
H H26A 0.3787 0.8745 0.6968 0.102 Uiso calc R 1
C C27 0.33500(13) 0.81056(9) 0.58258(18) 0.0753(5) Uani d . 1
H H27A 0.3124 0.8457 0.5382 0.090 Uiso calc R 1
C C28 0.32851(10) 0.74105(8) 0.55344(14) 0.0571(4) Uani d . 1
H H28A 0.3012 0.7297 0.4889 0.068 Uiso calc R 1
C C29 0.36178(9) 0.68726(7) 0.61803(12) 0.0471(3) Uani d . 1
C C30 0.35171(9) 0.61351(7) 0.58128(11) 0.0425(3) Uani d . 1
C C31 0.32200(9) 0.55565(7) 0.65384(11) 0.0432(3) Uani d . 1
H H31A 0.3539 0.5121 0.6385 0.052 Uiso calc R 1
H H31B 0.3345 0.5682 0.7264 0.052 Uiso calc R 1
C C32 0.21917(9) 0.54897(6) 0.63193(10) 0.0392(3) Uani d . 1
C C33 0.25150(9) 0.49995(7) 0.46692(10) 0.0413(3) Uani d . 1
C C34 0.33334(9) 0.53628(7) 0.44029(11) 0.0441(3) Uani d . 1
C C35 0.38566(11) 0.51050(8) 0.35770(12) 0.0569(4) Uani d . 1
H H35A 0.4393 0.5342 0.3390 0.068 Uiso calc R 1
C C36 0.35971(12) 0.45104(9) 0.30367(13) 0.0637(4) Uani d . 1
H H36A 0.3974 0.4335 0.2516 0.076 Uiso calc R 1
C C37 0.27742(12) 0.41713(8) 0.32667(13) 0.0606(4) Uani d . 1
H H37A 0.2588 0.3777 0.2887 0.073 Uiso calc R 1
C C38 0.22379(11) 0.44208(7) 0.40568(12) 0.0519(4) Uani d . 1
H H38A 0.1676 0.4201 0.4191 0.062 Uiso calc R 1
C C39 0.15199(9) 0.57447(7) 0.70743(11) 0.0422(3) Uani d . 1
C C40 0.05604(10) 0.56137(8) 0.69350(12) 0.0494(3) Uani d . 1
C C41 -0.00595(11) 0.58597(10) 0.76695(14) 0.0652(4) Uani d . 1
H H41A -0.0689 0.5761 0.7585 0.078 Uiso calc R 1
C C42 0.02448(13) 0.62447(10) 0.85140(14) 0.0698(5) Uani d . 1
H H42A -0.0180 0.6414 0.8990 0.084 Uiso calc R 1
C C43 0.11783(13) 0.63835(9) 0.86631(14) 0.0663(4) Uani d . 1
H H43A 0.1384 0.6645 0.9239 0.080 Uiso calc R 1
C C44 0.18026(11) 0.61337(8) 0.79572(12) 0.0538(4) Uani d . 1
H H44A 0.2432 0.6225 0.8068 0.065 Uiso calc R 1

loop_
_atom_site_aniso_label
_atom_site_aniso_U_11
_atom_site_aniso_U_22
_atom_site_aniso_U_33
_atom_site_aniso_U_12
_atom_site_aniso_U_13
_atom_site_aniso_U_23
O1 0.0438(5) 0.0878(8) 0.0628(7) 0.0181(5) 0.0026(5) 0.0208(6)
O2 0.0564(7) 0.0758(8) 0.0750(8) -0.0069(6) -0.0080(6) -0.0162(7)
O3 0.0425(6) 0.0874(8) 0.0620(7) -0.0059(5) -0.0029(5) -0.0114(6)
O4 0.0652(7) 0.0771(8) 0.0722(8) -0.0082(6) -0.0198(6) -0.0206(6)
N1 0.0391(6) 0.0400(6) 0.0493(7) -0.0002(4) 0.0022(5) 0.0001(5)
N2 0.0435(6) 0.0420(6) 0.0474(7) -0.0035(5) -0.0002(5) 0.0011(5)
N3 0.0473(6) 0.0432(6) 0.0521(7) -0.0064(5) 0.0072(5) -0.0041(5)
N4 0.0427(6) 0.0381(6) 0.0452(6) -0.0036(4) -0.0023(5) -0.0021(5)
C1 0.0623(11) 0.1324(19) 0.0994(16) 0.0450(12) 0.0042(11) 0.0306(14)
C2 0.0424(7) 0.0522(8) 0.0437(8) 0.0031(6) 0.0032(6) -0.0023(6)
C3 0.0435(8) 0.0716(10) 0.0607(10) 0.0048(7) 0.0122(7) -0.0038(8)
C4 0.0651(10) 0.0660(10) 0.0547(9) -0.0082(8) 0.0222(8) -0.0035(8)
C5 0.0714(10) 0.0551(9) 0.0472(9) -0.0060(7) 0.0047(8) 0.0063(7)
C6 0.0480(7) 0.0443(7) 0.0506(8) -0.0019(6) -0.0031(6) 0.0007(6)
C7 0.0396(6) 0.0369(6) 0.0429(7) -0.0017(5) 0.0002(5) -0.0038(6)
C8 0.0354(6) 0.0390(6) 0.0441(7) 0.0000(5) -0.0037(5) 0.0008(6)
C9 0.0417(7) 0.0383(7) 0.0497(8) 0.0034(5) -0.0006(6) 0.0040(6)
C10 0.0467(7) 0.0314(6) 0.0469(8) -0.0015(5) 0.0003(6) 0.0063(6)
C11 0.0370(6) 0.0454(7) 0.0432(7) 0.0030(5) -0.0022(6) 0.0035(6)
C12 0.0362(6) 0.0434(7) 0.0432(7) 0.0042(5) -0.0006(5) 0.0010(6)
C13 0.0413(7) 0.0551(8) 0.0557(9) 0.0036(6) -0.0019(6) -0.0099(7)
C14 0.0463(8) 0.0774(11) 0.0497(9) 0.0111(7) 0.0002(7) -0.0134(8)
C15 0.0419(8) 0.0804(11) 0.0503(9) 0.0075(7) 0.0088(7) 0.0053(8)
C16 0.0377(7) 0.0576(9) 0.0556(9) -0.0012(6) 0.0024(6) 0.0067(7)
C17 0.0566(8) 0.0346(7) 0.0475(8) 0.0002(6) 0.0013(6) 0.0043(6)
C18 0.0629(9) 0.0440(8) 0.0557(9) -0.0010(7) -0.0057(8) -0.0008(7)
C19 0.0870(13) 0.0557(10) 0.0631(11) -0.0022(9) -0.0127(10) -0.0091(8)
C20 0.1116(16) 0.0561(10) 0.0551(10) 0.0029(10) 0.0012(11) -0.0098(8)
C21 0.0915(13) 0.0573(10) 0.0635(11) 0.0058(9) 0.0200(10) -0.0020(8)
C22 0.0659(10) 0.0474(8) 0.0605(10) 0.0000(7) 0.0090(8) -0.0006(7)
C23 0.0719(12) 0.1237(18) 0.0724(13) 0.0040(11) -0.0153(10) -0.0411(13)
C24 0.0391(7) 0.0593(9) 0.0694(10) -0.0088(6) 0.0057(7) -0.0184(8)
C25 0.0629(10) 0.0737(12) 0.0928(14) -0.0171(9) 0.0091(10) -0.0399(11)
C26 0.0800(13) 0.0479(10) 0.1281(19) -0.0087(9) 0.0134(13) -0.0257(12)
C27 0.0713(11) 0.0462(9) 0.1090(16) -0.0036(8) 0.0178(11) -0.0067(10)
C28 0.0502(8) 0.0459(8) 0.0757(11) -0.0070(6) 0.0134(8) -0.0019(8)
C29 0.0354(6) 0.0460(7) 0.0604(9) -0.0094(5) 0.0117(6) -0.0106(7)
C30 0.0338(6) 0.0433(7) 0.0505(8) -0.0050(5) 0.0030(6) -0.0057(6)
C31 0.0431(7) 0.0414(7) 0.0450(8) -0.0022(5) -0.0051(6) -0.0006(6)
C32 0.0432(7) 0.0312(6) 0.0429(7) -0.0039(5) -0.0019(6) 0.0035(5)
C33 0.0445(7) 0.0372(6) 0.0418(7) 0.0027(5) -0.0055(6) -0.0009(6)
C34 0.0486(7) 0.0407(7) 0.0428(7) 0.0013(6) -0.0004(6) -0.0021(6)
C35 0.0570(9) 0.0615(9) 0.0523(9) 0.0014(7) 0.0078(7) -0.0054(8)
C36 0.0746(11) 0.0649(10) 0.0517(9) 0.0137(8) 0.0055(8) -0.0133(8)
C37 0.0765(11) 0.0498(9) 0.0551(10) 0.0038(8) -0.0088(8) -0.0147(7)
C38 0.0569(8) 0.0454(8) 0.0529(9) -0.0017(6) -0.0088(7) -0.0060(7)
C39 0.0472(7) 0.0376(7) 0.0416(7) -0.0015(5) 0.0015(6) 0.0058(6)
C40 0.0463(8) 0.0545(8) 0.0473(8) 0.0024(6) -0.0006(6) 0.0076(7)
C41 0.0482(8) 0.0863(12) 0.0614(11) 0.0079(8) 0.0052(8) 0.0049(9)
C42 0.0720(11) 0.0819(12) 0.0561(10) 0.0181(9) 0.0151(9) 0.0007(9)
C43 0.0770(12) 0.0682(10) 0.0539(10) 0.0026(9) 0.0079(8) -0.0107(8)
C44 0.0574(9) 0.0540(9) 0.0503(9) -0.0043(7) 0.0037(7) -0.0048(7)

loop_
_atom_type_symbol
_atom_type_description
_atom_type_scat_dispersion_real
_atom_type_scat_dispersion_imag
_atom_type_scat_source
C C 0.0033 0.0016 'International Tables Vol C Tables 4.2.6.8 and 6.1.1.4'
H H 0.0000 0.0000 'International Tables Vol C Tables 4.2.6.8 and 6.1.1.4'
N N 0.0061 0.0033 'International Tables Vol C Tables 4.2.6.8 and 6.1.1.4'
O O 0.0106 0.0060 'International Tables Vol C Tables 4.2.6.8 and 6.1.1.4'

loop_
_geom_angle_atom_site_label_1
_geom_angle_atom_site_label_2
_geom_angle_atom_site_label_3
_geom_angle
O1 C1 H1A 109.5
O1 C1 H1B 109.5
H1A C1 H1B 109.5
O1 C1 H1C 109.5
H1A C1 H1C 109.5
H1B C1 H1C 109.5
O1 C2 C3 124.15(13)
O1 C2 C7 115.80(12)
C3 C2 C7 119.97(14)
C4 C3 C2 119.87(14)
C4 C3 H3A 120.1
C2 C3 H3A 120.1
C5 C4 C3 121.16(15)
C5 C4 H4A 119.4
C3 C4 H4A 119.4
C4 C5 C6 119.02(15)
C4 C5 H5A 120.5
C6 C5 H5A 120.5
C5 C6 C7 121.43(14)
C5 C6 H6A 119.3
C7 C6 H6A 119.3
C6 C7 C2 118.53(13)
C6 C7 C8 120.45(12)
C2 C7 C8 121.00(12)
N1 C8 C7 118.45(11)
N1 C8 C9 121.56(12)
C7 C8 C9 119.90(11)
C10 C9 C8 105.37(10)
C10 C9 H9A 110.7
C8 C9 H9A 110.7
C10 C9 H9B 110.7
C8 C9 H9B 110.7
H9A C9 H9B 108.8
N2 C10 C17 118.76(12)
N2 C10 C9 119.36(12)
C17 C10 C9 121.87(12)
C16 C11 N2 117.27(12)
C16 C11 C12 118.85(13)
N2 C11 C12 123.59(12)
C13 C12 N1 115.82(12)
C13 C12 C11 118.28(13)
N1 C12 C11 125.80(12)
C14 C13 C12 121.55(14)
C14 C13 H13A 119.2
C12 C13 H13A 119.2
C13 C14 C15 119.61(14)
C13 C14 H14A 120.2
C15 C14 H14A 120.2
C16 C15 C14 120.16(14)
C16 C15 H15A 119.9
C14 C15 H15A 119.9
C15 C16 C11 121.30(14)
C15 C16 H16A 119.4
C11 C16 H16A 119.4
C22 C17 C18 117.63(14)
C22 C17 C10 121.25(13)
C18 C17 C10 121.08(13)
O2 C18 C19 117.61(15)
O2 C18 C17 122.49(14)
C19 C18 C17 119.90(16)
C20 C19 C18 120.56(17)
C20 C19 H19A 119.7
C18 C19 H19A 119.7
C19 C20 C21 120.72(17)
C19 C20 H20A 119.6
C21 C20 H20A 119.6
C22 C21 C20 119.43(18)
C22 C21 H21A 120.3
C20 C21 H21A 120.3
C21 C22 C17 121.74(16)
C21 C22 H22A 119.1
C17 C22 H22A 119.1
O4 C23 H23A 109.5
O4 C23 H23B 109.5
H23A C23 H23B 109.5
O4 C23 H23C 109.5
H23A C23 H23C 109.5
H23B C23 H23C 109.5
O4 C24 C29 116.23(13)
O4 C24 C25 123.90(16)
C29 C24 C25 119.84(17)
C26 C25 C24 119.43(18)
C26 C25 H25A 120.3
C24 C25 H25A 120.3
C27 C26 C25 121.33(17)
C27 C26 H26A 119.3
C25 C26 H26A 119.3
C26 C27 C28 119.42(19)
C26 C27 H27A 120.3
C28 C27 H27A 120.3
C27 C28 C29 121.72(17)
C27 C28 H28A 119.1
C29 C28 H28A 119.1
C28 C29 C24 118.25(14)
C28 C29 C30 118.52(13)
C24 C29 C30 123.23(14)
N3 C30 C29 117.51(13)
N3 C30 C31 120.58(12)
C29 C30 C31 121.52(12)
C32 C31 C30 103.84(10)
C32 C31 H31A 111.0
C30 C31 H31A 111.0
C32 C31 H31B 111.0
C30 C31 H31B 111.0
H31A C31 H31B 109.0
N4 C32 C39 119.75(11)
N4 C32 C31 119.50(12)
C39 C32 C31 120.75(12)
N4 C33 C38 116.16(12)
N4 C33 C34 125.03(12)
C38 C33 C34 118.52(13)
C35 C34 N3 117.05(13)
C35 C34 C33 118.42(13)
N3 C34 C33 124.03(12)
C36 C35 C34 121.53(15)
C36 C35 H35A 119.2
C34 C35 H35A 119.2
C35 C36 C37 120.09(15)
C35 C36 H36A 120.0
C37 C36 H36A 120.0
C38 C37 C36 119.59(14)
C38 C37 H37A 120.2
C36 C37 H37A 120.2
C37 C38 C33 121.64(15)
C37 C38 H38A 119.2
C33 C38 H38A 119.2
C44 C39 C40 117.41(13)
C44 C39 C32 121.37(12)
C40 C39 C32 121.22(12)
O3 C40 C41 117.84(14)
O3 C40 C39 122.34(13)
C41 C40 C39 119.82(14)
C42 C41 C40 120.87(16)
C42 C41 H41A 119.6
C40 C41 H41A 119.6
C41 C42 C43 120.35(16)
C41 C42 H42A 119.8
C43 C42 H42A 119.8
C44 C43 C42 119.61(16)
C44 C43 H43A 120.2
C42 C43 H43A 120.2
C43 C44 C39 121.92(15)
C43 C44 H44A 119.0
C39 C44 H44A 119.0
C8 N1 C12 120.24(11)
C10 N2 C11 121.26(11)
C30 N3 C34 119.96(12)
C32 N4 C33 121.76(11)
C2 O1 C1 119.08(13)
C18 O2 H2 102.9(13)
C40 O3 H3 105.1(12)
C24 O4 C23 118.95(15)

loop_
_geom_bond_atom_site_label_1
_geom_bond_atom_site_label_2
_geom_bond_distance
C1 O1 1.4135(19)
C1 H1A 0.9600
C1 H1B 0.9600
C1 H1C 0.9600
C2 O1 1.3670(17)
C2 C3 1.386(2)
C2 C7 1.3993(18)
C3 C4 1.375(2)
C3 H3A 0.9300
C4 C5 1.373(2)
C4 H4A 0.9300
C5 C6 1.380(2)
C5 H5A 0.9300
C6 C7 1.3873(19)
C6 H6A 0.9300
C7 C8 1.4831(18)
C8 N1 1.2859(16)
C8 C9 1.5114(18)
C9 C10 1.5030(18)
C9 H9A 0.9700
C9 H9B 0.9700
C10 N2 1.2961(17)
C10 C17 1.470(2)
C11 C16 1.3978(19)
C11 N2 1.4061(17)
C11 C12 1.4144(18)
C12 C13 1.4019(19)
C12 N1 1.4077(17)
C13 C14 1.371(2)
C13 H13A 0.9300
C14 C15 1.389(2)
C14 H14A 0.9300
C15 C16 1.367(2)
C15 H15A 0.9300
C16 H16A 0.9300
C17 C22 1.399(2)
C17 C18 1.412(2)
C18 O2 1.349(2)
C18 C19 1.393(2)
C19 C20 1.368(3)
C19 H19A 0.9300
C20 C21 1.380(3)
C20 H20A 0.9300
C21 C22 1.379(2)
C21 H21A 0.9300
C22 H22A 0.9300
C23 O4 1.423(2)
C23 H23A 0.9600
C23 H23B 0.9600
C23 H23C 0.9600
C24 O4 1.363(2)
C24 C29 1.397(2)
C24 C25 1.404(2)
C25 C26 1.380(3)
C25 H25A 0.9300
C26 C27 1.361(3)
C26 H26A 0.9300
C27 C28 1.376(2)
C27 H27A 0.9300
C28 C29 1.392(2)
C28 H28A 0.9300
C29 C30 1.4852(18)
C30 N3 1.2863(17)
C30 C31 1.5068(19)
C31 C32 1.5057(18)
C31 H31A 0.9700
C31 H31B 0.9700
C32 N4 1.2989(16)
C32 C39 1.4636(19)
C33 N4 1.4015(17)
C33 C38 1.4028(19)
C33 C34 1.4140(19)
C34 C35 1.398(2)
C34 N3 1.4082(17)
C35 C36 1.372(2)
C35 H35A 0.9300
C36 C37 1.386(2)
C36 H36A 0.9300
C37 C38 1.369(2)
C37 H37A 0.9300
C38 H38A 0.9300
C39 C44 1.401(2)
C39 C40 1.4108(19)
C40 O3 1.3524(18)
C40 C41 1.390(2)
C41 C42 1.367(3)
C41 H41A 0.9300
C42 C43 1.379(3)
C42 H42A 0.9300
C43 C44 1.372(2)
C43 H43A 0.9300
C44 H44A 0.9300
O2 H2 0.95(2)
O3 H3 0.97(2)

loop_
_geom_hbond_atom_site_label_D
_geom_hbond_atom_site_label_H
_geom_hbond_atom_site_label_A
_geom_hbond_distance_DH
_geom_hbond_distance_HA
_geom_hbond_distance_DA
_geom_hbond_angle_DHA
O2 H2 N2 0.95(2) 1.69(2) 2.5749(18) 154(2)
O3 H3 N4 0.97(2) 1.71(2) 2.5921(16) 150.6(18)
C9 H9B O1 0.97 2.42 2.8971(17) 110
C31 H31B O4 0.97 2.25 2.8830(18) 122

loop_
_geom_torsion_atom_site_label_1
_geom_torsion_atom_site_label_2
_geom_torsion_atom_site_label_3
_geom_torsion_atom_site_label_4
_geom_torsion
O1 C2 C3 C4 177.88(14)
C7 C2 C3 C4 1.2(2)
C2 C3 C4 C5 -0.4(2)
C3 C4 C5 C6 -0.8(2)
C4 C5 C6 C7 1.1(2)
C5 C6 C7 C2 -0.4(2)
C5 C6 C7 C8 -178.67(13)
O1 C2 C7 C6 -177.77(12)
C3 C2 C7 C6 -0.8(2)
O1 C2 C7 C8 0.54(19)
C3 C2 C7 C8 177.48(13)
C6 C7 C8 N1 47.73(17)
C2 C7 C8 N1 -130.55(14)
C6 C7 C8 C9 -128.98(13)
C2 C7 C8 C9 52.74(17)
N1 C8 C9 C10 -68.35(16)
C7 C8 C9 C10 108.26(13)
C8 C9 C10 N2 74.87(15)
C8 C9 C10 C17 -103.74(13)
C16 C11 C12 C13 1.80(18)
N2 C11 C12 C13 -171.80(12)
C16 C11 C12 N1 177.98(12)
N2 C11 C12 N1 4.4(2)
N1 C12 C13 C14 178.51(13)
C11 C12 C13 C14 -4.9(2)
C12 C13 C14 C15 3.6(2)
C13 C14 C15 C16 1.0(2)
C14 C15 C16 C11 -4.2(2)
N2 C11 C16 C15 176.69(13)
C12 C11 C16 C15 2.7(2)
N2 C10 C17 C22 -170.77(13)
C9 C10 C17 C22 7.85(19)
N2 C10 C17 C18 7.11(19)
C9 C10 C17 C18 -174.27(12)
C22 C17 C18 O2 179.03(14)
C10 C17 C18 O2 1.1(2)
C22 C17 C18 C19 -1.0(2)
C10 C17 C18 C19 -178.93(14)
O2 C18 C19 C20 -178.76(16)
C17 C18 C19 C20 1.3(2)
C18 C19 C20 C21 -0.7(3)
C19 C20 C21 C22 -0.2(3)
C20 C21 C22 C17 0.4(3)
C18 C17 C22 C21 0.2(2)
C10 C17 C22 C21 178.10(14)
O4 C24 C25 C26 177.51(16)
C29 C24 C25 C26 -0.5(2)
C24 C25 C26 C27 -0.2(3)
C25 C26 C27 C28 0.5(3)
C26 C27 C28 C29 -0.1(3)
C27 C28 C29 C24 -0.5(2)
C27 C28 C29 C30 179.65(14)
O4 C24 C29 C28 -177.34(13)
C25 C24 C29 C28 0.8(2)
O4 C24 C29 C30 2.5(2)
C25 C24 C29 C30 -179.36(14)
C28 C29 C30 N3 35.31(18)
C24 C29 C30 N3 -144.51(14)
C28 C29 C30 C31 -137.55(13)
C24 C29 C30 C31 42.63(19)
N3 C30 C31 C32 -75.57(15)
C29 C30 C31 C32 97.07(14)
C30 C31 C32 N4 72.36(14)
C30 C31 C32 C39 -106.82(13)
N4 C33 C34 C35 -177.08(13)
C38 C33 C34 C35 -3.49(19)
N4 C33 C34 N3 -5.4(2)
C38 C33 C34 N3 168.15(13)
N3 C34 C35 C36 -172.87(14)
C33 C34 C35 C36 -0.7(2)
C34 C35 C36 C37 3.5(2)
C35 C36 C37 C38 -2.0(2)
C36 C37 C38 C33 -2.3(2)
N4 C33 C38 C37 179.17(13)
C34 C33 C38 C37 5.0(2)
N4 C32 C39 C44 -171.24(12)
C31 C32 C39 C44 7.94(19)
N4 C32 C39 C40 8.15(19)
C31 C32 C39 C40 -172.67(12)
C44 C39 C40 O3 178.72(13)
C32 C39 C40 O3 -0.7(2)
C44 C39 C40 C41 -1.0(2)
C32 C39 C40 C41 179.63(13)
O3 C40 C41 C42 -177.90(15)
C39 C40 C41 C42 1.8(2)
C40 C41 C42 C43 -1.4(3)
C41 C42 C43 C44 0.1(3)
C42 C43 C44 C39 0.7(3)
C40 C39 C44 C43 -0.3(2)
C32 C39 C44 C43 179.13(14)
C7 C8 N1 C12 -178.55(11)
C9 C8 N1 C12 -1.89(18)
C13 C12 N1 C8 -143.21(13)
C11 C12 N1 C8 40.53(19)
C17 C10 N2 C11 171.77(11)
C9 C10 N2 C11 -6.89(18)
C16 C11 N2 C10 144.76(13)
C12 C11 N2 C10 -41.54(18)
C29 C30 N3 C34 -167.67(11)
C31 C30 N3 C34 5.27(19)
C35 C34 N3 C30 -145.17(14)
C33 C34 N3 C30 43.09(19)
C39 C32 N4 C33 175.85(11)
C31 C32 N4 C33 -3.34(18)
C38 C33 N4 C32 148.59(12)
C34 C33 N4 C32 -37.68(19)
C3 C2 O1 C1 10.8(2)
C7 C2 O1 C1 -172.45(16)
C29 C24 O4 C23 170.62(14)
C25 C24 O4 C23 -7.5(2)

loop_
_cod_related_entry_id
_cod_related_entry_database
_cod_related_entry_code
1 ChemSpider 10183320
